data_4065009
loop_
_publ_author_name
'Zhang, Wei-Qiang'
'Atkin, Anthony J.'
'Fairlamb, Ian J. S.'
'Whitwood, Adrian C.'
'Lynam, Jason M.'

_publ_section_title
;
 Synthesis and Reactivity of Molybdenum Complexes Containing
 Functionalized Alkynyl Ligands: A Photochemically Activated CO-Releasing
 Molecule (PhotoCO-RM)
;
_journal_issue 17
_journal_name_full Organometallics
_journal_page_first 4643
_journal_paper_doi 10.1021/om200495h
_journal_volume 30
_journal_year 2011
_chemical_formula_moiety 'C19 H23 Mo N O5'
_chemical_formula_sum 'C19 H23 Mo N O5'
_chemical_formula_weight 441.32
_chemical_name_systematic
; 
 ? 
;
_space_group_IT_number 33
_symmetry_cell_setting orthorhombic
_symmetry_space_group_name_Hall 'P 2c -2n'
_symmetry_space_group_name_H-M 'P n a 21'
_atom_sites_solution_hydrogens geom
_atom_sites_solution_primary direct
_atom_sites_solution_secondary difmap
_audit_creation_method SHELXL-97
_cell_angle_alpha 90.00
_cell_angle_beta 90.00
_cell_angle_gamma 90.00
_cell_formula_units_Z 8
_cell_length_a 17.023(3)
_cell_length_b 8.5476(13)
_cell_length_c 25.323(4)
_cell_measurement_reflns_used 8450
_cell_measurement_temperature 110(2)
_cell_measurement_theta_max 28.21
_cell_measurement_theta_min 2.39
_cell_volume 3684.6(10)
_computing_cell_refinement 'Bruker SMART'
_computing_data_collection 'Bruker SMART'
_computing_data_reduction 'Bruker SAINT'
_computing_molecular_graphics 'Bruker SHELXTL'
_computing_publication_material 'Bruker SHELXTL'
_computing_structure_refinement 'SHELXL-97 (Sheldrick, 1997)'
_computing_structure_solution 'SHELXS-97 (Sheldrick, 1997)'
_diffrn_ambient_temperature 110(2)
_diffrn_measured_fraction_theta_full 0.999
_diffrn_measured_fraction_theta_max 0.999
_diffrn_measurement_device_type 'CCD area detector'
_diffrn_measurement_method 'phi and omega scans'
_diffrn_radiation_monochromator graphite
_diffrn_radiation_source 'fine-focus sealed tube'
_diffrn_radiation_type MoK\a
_diffrn_radiation_wavelength 0.71073
_diffrn_reflns_av_R_equivalents 0.0387
_diffrn_reflns_av_sigmaI/netI 0.0345
_diffrn_reflns_limit_h_max 22
_diffrn_reflns_limit_h_min -22
_diffrn_reflns_limit_k_max 11
_diffrn_reflns_limit_k_min -11
_diffrn_reflns_limit_l_max 33
_diffrn_reflns_limit_l_min -33
_diffrn_reflns_number 36194
_diffrn_reflns_theta_full 28.30
_diffrn_reflns_theta_max 28.30
_diffrn_reflns_theta_min 1.61
_exptl_absorpt_coefficient_mu 0.741
_exptl_absorpt_correction_T_max 0.971
_exptl_absorpt_correction_T_min 0.844
_exptl_absorpt_correction_type multi-scan
_exptl_absorpt_process_details 'SADABS v2.10; (Sheldrick)'
_exptl_crystal_colour Yellow
_exptl_crystal_density_diffrn 1.591
_exptl_crystal_density_method 'not measured'
_exptl_crystal_description block
_exptl_crystal_F_000 1808
_exptl_crystal_size_max 0.26
_exptl_crystal_size_mid 0.06
_exptl_crystal_size_min 0.04
_refine_diff_density_max 0.905
_refine_diff_density_min -0.357
_refine_diff_density_rms 0.072
_refine_ls_abs_structure_details 'Flack H D (1983), Acta Cryst. A39, 876-881'
_refine_ls_abs_structure_Flack 0.0(3)
_refine_ls_extinction_method none
_refine_ls_goodness_of_fit_ref 1.009
_refine_ls_hydrogen_treatment mixed
_refine_ls_matrix_type full
_refine_ls_number_parameters 500
_refine_ls_number_reflns 9139
_refine_ls_number_restraints 13
_refine_ls_restrained_S_all 1.008
_refine_ls_R_factor_all 0.0375
_refine_ls_R_factor_gt 0.0291
_refine_ls_shift/su_max 0.002
_refine_ls_shift/su_mean 0.000
_refine_ls_structure_factor_coef Fsqd
_refine_ls_weighting_details 'calc w=1/[\s^2^(Fo^2^)+(0.0358P)^2^+0.3454P] where P=(Fo^2^+2Fc^2^)/3'
_refine_ls_weighting_scheme calc
_refine_ls_wR_factor_gt 0.0628
_refine_ls_wR_factor_ref 0.0663
_reflns_number_gt 8066
_reflns_number_total 9139
_reflns_threshold_expression >2sigma(I)
_cod_data_source_file om200495h_si_001.cif
_cod_data_source_block Complex6
_cod_depositor_comments
;
The following automatic conversions were performed:

'_symmetry_cell_setting' value 'Orthorhombic' changed to
'orthorhombic' according to
/home/saulius/struct/CIF-dictionaries/cif_core.dic dictionary named
'cif_core.dic' version 2.4.1 from 2010-06-29.

Automatic conversion script
Id: cif_fix_values 1715 2011-07-08 13:25:40Z adriana 
;
_cod_original_cell_volume 3684.7(10)
_cod_original_sg_symbol_H-M Pna2(1)
_cod_database_code 4065009

loop_
_symmetry_equiv_pos_as_xyz
'x, y, z'
'-x, -y, z+1/2'
'x+1/2, -y+1/2, z'
'-x+1/2, y+1/2, z+1/2'

loop_
_atom_site_label
_atom_site_type_symbol
_atom_site_fract_x
_atom_site_fract_y
_atom_site_fract_z
_atom_site_U_iso_or_equiv
_atom_site_adp_type
_atom_site_occupancy
_atom_site_symmetry_multiplicity
_atom_site_calc_flag
_atom_site_refinement_flags
_atom_site_disorder_assembly
_atom_site_disorder_group
C1 C 1.18999(17) 0.6830(3) 0.45329(13) 0.0224(6) Uani 1 1 d . . .
H1 H 1.2317 0.7626 0.4606 0.027 Uiso 1 1 calc R . .
C2 C 1.17550(17) 0.5463(3) 0.48383(14) 0.0249(6) Uani 1 1 d . . .
H2 H 1.2039 0.5144 0.5167 0.030 Uiso 1 1 calc R . .
C3 C 1.11790(19) 0.4576(4) 0.45670(14) 0.0292(8) Uani 1 1 d . . .
H3 H 1.0981 0.3523 0.4676 0.035 Uiso 1 1 calc R . .
C4 C 1.09628(18) 0.5381(4) 0.41052(13) 0.0283(7) Uani 1 1 d . . .
H4 H 1.0607 0.4974 0.3823 0.034 Uiso 1 1 calc R . .
C5 C 1.14151(18) 0.6785(4) 0.40774(12) 0.0230(6) Uani 1 1 d . . .
H5 H 1.1441 0.7519 0.3770 0.028 Uiso 1 1 calc R . .
C6 C 1.07364(16) 0.9268(3) 0.48590(14) 0.0186(6) Uani 1 1 d . . .
C7 C 0.96505(18) 0.7714(4) 0.43869(12) 0.0220(6) Uani 1 1 d . . .
C8 C 1.19793(18) 0.8050(3) 0.60079(13) 0.0214(6) Uani 1 1 d . . .
H8A H 1.2131 0.8099 0.5631 0.026 Uiso 1 1 calc R . .
H8B H 1.2071 0.9093 0.6166 0.026 Uiso 1 1 calc R . .
C9 C 1.11301(18) 0.7636(3) 0.60528(12) 0.0182(6) Uani 1 1 d . . .
H9 H 1.091(2) 0.760(4) 0.6442(13) 0.019(8) Uiso 1 1 d . . .
C10 C 1.06561(17) 0.7283(3) 0.56490(12) 0.0159(6) Uani 1 1 d . . .
C11 C 0.98480(16) 0.7099(3) 0.55495(11) 0.0174(6) Uani 1 1 d . . .
C12 C 0.92940(18) 0.8437(4) 0.56873(12) 0.0229(6) Uani 1 1 d . . .
H12A H 0.9567 0.9454 0.5651 0.027 Uiso 1 1 calc R . .
H12B H 0.8833 0.8432 0.5449 0.027 Uiso 1 1 calc R . .
C13 C 0.96547(17) 0.5665(3) 0.53001(12) 0.0173(6) Uani 1 1 d . . .
H13 H 1.001(2) 0.477(4) 0.5376(13) 0.026(8) Uiso 1 1 d . . .
C14 C 0.88467(17) 0.5315(4) 0.51052(13) 0.0195(7) Uani 1 1 d . . .
C15 C 0.92194(18) 0.2547(4) 0.48773(13) 0.0233(7) Uani 1 1 d . . .
H15A H 0.9056 0.1574 0.5059 0.028 Uiso 1 1 calc R . .
H15B H 0.9746 0.2843 0.5009 0.028 Uiso 1 1 calc R . .
C16 C 0.9254(2) 0.2270(4) 0.42840(15) 0.0277(7) Uani 1 1 d . . .
H16A H 0.9476 0.3207 0.4109 0.033 Uiso 1 1 calc R . .
H16B H 0.9606 0.1376 0.4210 0.033 Uiso 1 1 calc R . .
C17 C 0.8444(2) 0.1933(4) 0.40568(15) 0.0305(8) Uani 1 1 d . . .
H17A H 0.8259 0.0904 0.4186 0.037 Uiso 1 1 calc R . .
H17B H 0.8478 0.1882 0.3667 0.037 Uiso 1 1 calc R . .
C18 C 0.7858(2) 0.3195(4) 0.42161(13) 0.0277(7) Uani 1 1 d . . .
H18A H 0.7995 0.4189 0.4038 0.033 Uiso 1 1 calc R . .
H18B H 0.7325 0.2886 0.4101 0.033 Uiso 1 1 calc R . .
C19 C 0.78631(16) 0.3433(3) 0.48055(14) 0.0243(6) Uani 1 1 d . . .
H19A H 0.7504 0.4301 0.4899 0.029 Uiso 1 1 calc R . .
H19B H 0.7672 0.2473 0.4982 0.029 Uiso 1 1 calc R . .
Mo1 Mo 1.059576(13) 0.70086(2) 0.479354(9) 0.01496(5) Uani 1 1 d . . .
N1 N 0.86585(14) 0.3798(3) 0.49924(10) 0.0205(5) Uani 1 1 d . . .
O1 O 1.08659(13) 1.0606(2) 0.49000(10) 0.0322(6) Uani 1 1 d . . .
O2 O 0.91407(15) 0.8126(3) 0.41267(10) 0.0332(6) Uani 1 1 d . . .
O3 O 1.24513(12) 0.6901(2) 0.62747(9) 0.0256(5) Uani 1 1 d . . .
H3A H 1.2928 0.7070 0.6212 0.038 Uiso 1 1 calc R . .
O4 O 0.90512(14) 0.8203(3) 0.62195(9) 0.0294(5) Uani 1 1 d . . .
H4A H 0.9096 0.9045 0.6388 0.044 Uiso 1 1 calc R . .
O5 O 0.83423(12) 0.6347(3) 0.50663(10) 0.0299(5) Uani 1 1 d . . .
C20 C 0.3232(2) 1.0509(4) 0.25388(16) 0.0393(9) Uani 1 1 d . . .
H20 H 0.3397 1.1549 0.2396 0.047 Uiso 1 1 calc R . .
C21 C 0.34871(19) 0.9833(4) 0.30186(15) 0.0365(9) Uani 1 1 d . . .
H21 H 0.3844 1.0337 0.3282 0.044 Uiso 1 1 calc R . .
C22 C 0.30645(18) 0.8424(4) 0.30943(12) 0.0270(7) Uani 1 1 d . . .
H22 H 0.3065 0.7770 0.3422 0.032 Uiso 1 1 calc R . .
C23 C 0.25616(18) 0.8223(4) 0.26514(13) 0.0232(6) Uani 1 1 d . . .
H23 H 0.2155 0.7387 0.2609 0.028 Uiso 1 1 calc R . .
C24 C 0.26694(17) 0.9519(4) 0.23177(15) 0.0295(7) Uani 1 1 d . . .
H24 H 0.2369 0.9729 0.1986 0.035 Uiso 1 1 calc R . .
C25 C 0.47945(19) 0.7404(4) 0.27972(12) 0.0238(7) Uani 1 1 d . . .
C26 C 0.37481(16) 0.5787(3) 0.23170(14) 0.0176(6) Uani 1 1 d . . .
C27 C 0.2497(2) 0.7544(4) 0.11136(13) 0.0284(7) Uani 1 1 d . . .
H27A H 0.2336 0.6615 0.0907 0.034 Uiso 1 1 calc R . .
H27B H 0.2325 0.7389 0.1483 0.034 Uiso 1 1 calc R . .
C28 C 0.3368(2) 0.7713(4) 0.10951(13) 0.0237(6) Uani 1 1 d . . .
H28 H 0.355(2) 0.783(4) 0.0771(14) 0.019(8) Uiso 1 1 d . . .
C29 C 0.38284(18) 0.7874(3) 0.15143(13) 0.0199(7) Uani 1 1 d . A .
C30 C 0.46362(18) 0.7962(3) 0.16346(12) 0.0185(6) Uani 1 1 d . . .
C31A C 0.5086(11) 0.659(3) 0.1447(11) 0.024(3) Uani 0.50 1 d PU A 1
H31A H 0.4706 0.5831 0.1301 0.029 Uiso 0.50 1 calc PR A 1
H31B H 0.5422 0.6945 0.1151 0.029 Uiso 0.50 1 calc PR A 1
C31B C 0.5257(11) 0.666(4) 0.1528(11) 0.024(3) Uani 0.50 1 d PU A 2
H31C H 0.5554 0.6432 0.1856 0.029 Uiso 0.50 1 calc PR A 2
H31D H 0.4990 0.5683 0.1416 0.029 Uiso 0.50 1 calc PR A 2
C32 C 0.48358(16) 0.9383(3) 0.18932(11) 0.0172(6) Uani 1 1 d . A .
H32 H 0.4560(17) 1.026(4) 0.1798(11) 0.010(7) Uiso 1 1 d . . .
C33 C 0.56536(17) 0.9711(4) 0.20780(13) 0.0219(7) Uani 1 1 d . . .
C34 C 0.66286(17) 1.1532(4) 0.24169(16) 0.0336(8) Uani 1 1 d . . .
H34A H 0.6784 1.2445 0.2200 0.040 Uiso 1 1 calc R A .
H34B H 0.6982 1.0651 0.2328 0.040 Uiso 1 1 calc R . .
C35 C 0.6708(2) 1.1933(5) 0.30031(15) 0.0383(9) Uani 1 1 d . A .
H35A H 0.7249 1.2298 0.3076 0.046 Uiso 1 1 calc R . .
H35B H 0.6611 1.0984 0.3218 0.046 Uiso 1 1 calc R . .
C36 C 0.6121(2) 1.3210(5) 0.31598(17) 0.0426(10) Uani 1 1 d . . .
H36A H 0.6139 1.3370 0.3547 0.051 Uiso 1 1 calc R A .
H36B H 0.6268 1.4207 0.2987 0.051 Uiso 1 1 calc R . .
C37 C 0.5294(2) 1.2754(4) 0.29961(17) 0.0379(9) Uani 1 1 d . A .
H37A H 0.4934 1.3638 0.3068 0.045 Uiso 1 1 calc R . .
H37B H 0.5119 1.1852 0.3211 0.045 Uiso 1 1 calc R . .
C38 C 0.52460(19) 1.2324(3) 0.24148(18) 0.0349(8) Uani 1 1 d . . .
H38A H 0.4709 1.1958 0.2330 0.042 Uiso 1 1 calc R A .
H38B H 0.5359 1.3257 0.2196 0.042 Uiso 1 1 calc R . .
Mo2 Mo 0.386161(12) 0.80803(2) 0.237422(8) 0.01508(5) Uani 1 1 d . A .
N2 N 0.58102(15) 1.1098(3) 0.22966(12) 0.0281(6) Uani 1 1 d . A .
O6 O 0.52998(15) 0.7012(3) 0.30597(10) 0.0350(6) Uani 1 1 d . . .
O7 O 0.36526(13) 0.4456(2) 0.22925(11) 0.0314(5) Uani 1 1 d . . .
O8 O 0.21292(15) 0.8920(3) 0.09003(9) 0.0357(6) Uani 1 1 d . . .
H8 H 0.2184 0.9667 0.1113 0.054 Uiso 1 1 calc R . .
O9A O 0.5570(2) 0.5790(4) 0.18095(16) 0.0197(8) Uani 0.50 1 d P A 1
H9A H 0.5773 0.6433 0.2020 0.030 Uiso 0.50 1 calc PR A 1
O9B O 0.5763(3) 0.7144(5) 0.11413(19) 0.0283(10) Uani 0.50 1 d P A 2
H9B H 0.6089 0.7777 0.1270 0.042 Uiso 0.50 1 calc PR A 2
O10 O 0.61797(13) 0.8721(3) 0.20253(11) 0.0453(7) Uani 1 1 d . A .

loop_
_atom_site_aniso_label
_atom_site_aniso_U_11
_atom_site_aniso_U_22
_atom_site_aniso_U_33
_atom_site_aniso_U_23
_atom_site_aniso_U_13
_atom_site_aniso_U_12
C1 0.0119(13) 0.0236(15) 0.0316(17) -0.0055(13) 0.0007(12) -0.0011(11)
C2 0.0235(15) 0.0233(14) 0.0280(16) 0.0025(14) 0.0056(14) 0.0112(11)
C3 0.0253(17) 0.0171(16) 0.045(2) -0.0070(14) 0.0154(15) -0.0012(12)
C4 0.0203(15) 0.0361(18) 0.0285(17) -0.0192(14) 0.0058(13) -0.0030(13)
C5 0.0186(14) 0.0315(17) 0.0191(14) -0.0022(12) 0.0052(12) 0.0004(13)
C6 0.0151(13) 0.0208(13) 0.0197(18) 0.0074(13) 0.0020(13) 0.0035(10)
C7 0.0228(16) 0.0216(15) 0.0217(16) -0.0023(12) 0.0020(12) -0.0025(12)
C8 0.0199(14) 0.0203(14) 0.0239(15) 0.0022(12) -0.0049(12) -0.0031(12)
C9 0.0204(14) 0.0143(13) 0.0200(14) 0.0004(11) -0.0007(12) 0.0005(11)
C10 0.0147(14) 0.0127(13) 0.0202(16) 0.0000(11) 0.0018(11) 0.0005(10)
C11 0.0173(14) 0.0198(14) 0.0151(13) -0.0010(11) 0.0018(11) 0.0001(11)
C12 0.0199(15) 0.0252(15) 0.0235(16) -0.0054(12) -0.0032(12) 0.0051(12)
C13 0.0147(14) 0.0174(14) 0.0199(15) 0.0028(11) 0.0010(11) 0.0026(11)
C14 0.0194(16) 0.0221(16) 0.0169(16) 0.0028(12) 0.0009(11) -0.0005(11)
C15 0.0215(14) 0.0201(13) 0.0283(19) 0.0059(13) -0.0030(13) 0.0034(11)
C16 0.0229(17) 0.0241(17) 0.0362(19) -0.0003(14) -0.0006(14) -0.0004(13)
C17 0.0312(19) 0.0335(18) 0.0268(17) 0.0011(14) -0.0057(14) -0.0031(15)
C18 0.0186(15) 0.0355(18) 0.0291(17) 0.0091(14) -0.0065(13) -0.0060(13)
C19 0.0141(12) 0.0295(14) 0.0293(15) 0.0056(15) -0.0012(14) -0.0063(11)
Mo1 0.01348(10) 0.01460(10) 0.01680(11) -0.00180(13) -0.00033(9) -0.00020(8)
N1 0.0138(11) 0.0198(12) 0.0279(13) 0.0036(10) -0.0029(10) -0.0014(9)
O1 0.0258(11) 0.0189(10) 0.0519(17) 0.0004(10) -0.0053(11) 0.0000(9)
O2 0.0272(13) 0.0413(14) 0.0313(13) 0.0018(11) -0.0115(11) 0.0030(11)
O3 0.0148(10) 0.0338(12) 0.0283(12) 0.0056(10) -0.0028(9) 0.0025(9)
O4 0.0229(11) 0.0387(14) 0.0265(12) -0.0125(10) 0.0026(9) -0.0013(10)
O5 0.0173(10) 0.0256(11) 0.0469(14) -0.0002(10) -0.0031(10) 0.0056(9)
C20 0.041(2) 0.0193(15) 0.058(2) -0.0022(15) 0.0274(18) 0.0090(15)
C21 0.0235(17) 0.045(2) 0.041(2) -0.0317(17) 0.0091(15) -0.0078(15)
C22 0.0204(15) 0.0418(19) 0.0190(15) -0.0005(13) 0.0063(12) 0.0036(14)
C23 0.0157(14) 0.0261(16) 0.0278(16) -0.0035(13) 0.0027(12) 0.0044(12)
C24 0.0238(16) 0.0300(15) 0.0348(18) 0.0037(15) 0.0113(16) 0.0180(13)
C25 0.0230(16) 0.0279(15) 0.0207(16) 0.0003(13) 0.0018(13) -0.0004(13)
C26 0.0140(13) 0.0209(13) 0.0179(17) 0.0009(13) -0.0004(13) 0.0034(10)
C27 0.0368(19) 0.0218(15) 0.0265(17) -0.0002(13) -0.0099(15) -0.0022(13)
C28 0.0299(18) 0.0220(15) 0.0191(16) 0.0001(12) -0.0010(14) -0.0005(13)
C29 0.0251(17) 0.0131(14) 0.0216(16) -0.0003(11) 0.0002(12) 0.0018(11)
C30 0.0167(14) 0.0221(15) 0.0167(14) 0.0041(12) 0.0016(11) 0.0031(12)
C31A 0.012(7) 0.022(2) 0.039(7) 0.001(4) 0.011(5) 0.005(5)
C31B 0.012(7) 0.022(2) 0.039(7) 0.001(4) 0.011(5) 0.005(5)
C32 0.0133(13) 0.0182(14) 0.0202(14) 0.0014(11) 0.0023(11) 0.0022(11)
C33 0.0125(14) 0.0290(17) 0.0243(18) 0.0027(13) 0.0022(11) 0.0017(11)
C34 0.0192(14) 0.0400(17) 0.041(2) 0.0126(18) -0.0084(17) -0.0163(13)
C35 0.0180(16) 0.065(3) 0.0323(19) 0.0192(18) -0.0089(14) -0.0125(17)
C36 0.032(2) 0.057(3) 0.038(2) 0.0032(18) -0.0107(17) -0.0137(18)
C37 0.032(2) 0.034(2) 0.048(2) 0.0050(17) -0.0075(17) 0.0005(16)
C38 0.0286(17) 0.0169(14) 0.059(2) -0.0042(17) -0.0204(18) 0.0022(12)
Mo2 0.01369(10) 0.01452(10) 0.01703(11) -0.00175(13) -0.00018(9) 0.00052(8)
N2 0.0165(11) 0.0187(12) 0.0491(19) 0.0051(13) -0.0070(12) -0.0029(9)
O6 0.0292(14) 0.0459(15) 0.0299(14) 0.0002(11) -0.0105(11) 0.0041(11)
O7 0.0297(11) 0.0148(10) 0.0496(16) -0.0007(10) 0.0000(12) -0.0011(9)
O8 0.0513(15) 0.0252(12) 0.0305(13) -0.0007(10) -0.0033(11) 0.0141(11)
O9A 0.0177(19) 0.016(2) 0.025(2) -0.0001(16) -0.0006(16) 0.0079(16)
O9B 0.019(2) 0.030(2) 0.036(3) -0.006(2) 0.0062(19) -0.0021(18)
O10 0.0200(12) 0.0596(17) 0.0564(18) -0.0334(14) -0.0123(12) 0.0179(12)

loop_
_atom_type_symbol
_atom_type_description
_atom_type_scat_dispersion_real
_atom_type_scat_dispersion_imag
_atom_type_scat_source
C C 0.0033 0.0016 'International Tables Vol C Tables 4.2.6.8 and 6.1.1.4'
H H 0.0000 0.0000 'International Tables Vol C Tables 4.2.6.8 and 6.1.1.4'
N N 0.0061 0.0033 'International Tables Vol C Tables 4.2.6.8 and 6.1.1.4'
O O 0.0106 0.0060 'International Tables Vol C Tables 4.2.6.8 and 6.1.1.4'
Mo Mo -1.6832 0.6857 'International Tables Vol C Tables 4.2.6.8 and 6.1.1.4'

loop_
_geom_angle_atom_site_label_1
_geom_angle_atom_site_label_2
_geom_angle_atom_site_label_3
_geom_angle
C5 C1 C2 108.6(3)
C5 C1 Mo1 71.13(17)
C2 C1 Mo1 74.55(17)
C5 C1 H1 125.5
C2 C1 H1 125.5
Mo1 C1 H1 125.5
C3 C2 C1 107.2(3)
C3 C2 Mo1 72.53(17)
C1 C2 Mo1 70.22(16)
C3 C2 H2 126.3
C1 C2 H2 126.3
Mo1 C2 H2 126.3
C4 C3 C2 108.8(3)
C4 C3 Mo1 70.31(18)
C2 C3 Mo1 72.77(17)
C4 C3 H3 125.5
C2 C3 H3 125.5
Mo1 C3 H3 125.5
C3 C4 C5 108.1(3)
C3 C4 Mo1 74.84(18)
C5 C4 Mo1 71.20(17)
C3 C4 H4 125.7
C5 C4 H4 125.7
Mo1 C4 H4 125.7
C1 C5 C4 107.2(3)
C1 C5 Mo1 73.08(18)
C4 C5 Mo1 72.74(17)
C1 C5 H5 126.1
C4 C5 H5 126.1
Mo1 C5 H5 126.1
O1 C6 Mo1 176.2(2)
O2 C7 Mo1 175.6(3)
O3 C8 C9 110.1(2)
O3 C8 H8A 109.6
C9 C8 H8A 109.6
O3 C8 H8B 109.6
C9 C8 H8B 109.6
H8A C8 H8B 108.2
C10 C9 C8 125.4(3)
C10 C9 H9 119.2(19)
C8 C9 H9 115.4(19)
C9 C10 C11 138.8(3)
C9 C10 Mo1 144.3(2)
C11 C10 Mo1 76.36(17)
C10 C11 C13 113.8(3)
C10 C11 C12 118.7(3)
C13 C11 C12 127.4(3)
C10 C11 Mo1 67.15(17)
C13 C11 Mo1 74.25(16)
C12 C11 Mo1 124.0(2)
O4 C12 C11 106.9(2)
O4 C12 H12A 110.3
C11 C12 H12A 110.3
O4 C12 H12B 110.3
C11 C12 H12B 110.3
H12A C12 H12B 108.6
C11 C13 C14 122.3(3)
C11 C13 Mo1 70.28(16)
C14 C13 Mo1 123.1(2)
C11 C13 H13 115.8(19)
C14 C13 H13 118(2)
Mo1 C13 H13 94(2)
O5 C14 N1 119.9(3)
O5 C14 C13 121.6(3)
N1 C14 C13 118.4(3)
N1 C15 C16 109.6(3)
N1 C15 H15A 109.8
C16 C15 H15A 109.8
N1 C15 H15B 109.8
C16 C15 H15B 109.8
H15A C15 H15B 108.2
C17 C16 C15 111.6(3)
C17 C16 H16A 109.3
C15 C16 H16A 109.3
C17 C16 H16B 109.3
C15 C16 H16B 109.3
H16A C16 H16B 108.0
C16 C17 C18 111.0(3)
C16 C17 H17A 109.4
C18 C17 H17A 109.4
C16 C17 H17B 109.4
C18 C17 H17B 109.4
H17A C17 H17B 108.0
C19 C18 C17 110.8(3)
C19 C18 H18A 109.5
C17 C18 H18A 109.5
C19 C18 H18B 109.5
C17 C18 H18B 109.5
H18A C18 H18B 108.1
N1 C19 C18 110.7(3)
N1 C19 H19A 109.5
C18 C19 H19A 109.5
N1 C19 H19B 109.5
C18 C19 H19B 109.5
H19A C19 H19B 108.1
C6 Mo1 C7 81.06(12)
C6 Mo1 C10 78.66(13)
C7 Mo1 C10 121.06(11)
C6 Mo1 C5 94.29(13)
C7 Mo1 C5 96.14(12)
C10 Mo1 C5 139.89(11)
C6 Mo1 C11 87.93(12)
C7 Mo1 C11 88.46(11)
C10 Mo1 C11 36.49(10)
C5 Mo1 C11 175.15(11)
C6 Mo1 C4 128.66(13)
C7 Mo1 C4 90.61(12)
C10 Mo1 C4 143.07(12)
C5 Mo1 C4 36.06(11)
C11 Mo1 C4 142.74(11)
C6 Mo1 C1 88.39(11)
C7 Mo1 C1 129.93(12)
C10 Mo1 C1 104.15(11)
C5 Mo1 C1 35.79(11)
C11 Mo1 C1 140.19(11)
C4 Mo1 C1 59.23(11)
C6 Mo1 C13 121.34(12)
C7 Mo1 C13 83.12(12)
C10 Mo1 C13 62.81(11)
C5 Mo1 C13 143.52(11)
C11 Mo1 C13 35.47(10)
C4 Mo1 C13 107.51(11)
C1 Mo1 C13 140.76(10)
C6 Mo1 C3 146.63(12)
C7 Mo1 C3 118.37(12)
C10 Mo1 C3 108.33(12)
C5 Mo1 C3 58.82(11)
C11 Mo1 C3 117.52(11)
C4 Mo1 C3 34.85(12)
C1 Mo1 C3 58.25(11)
C13 Mo1 C3 89.36(11)
C6 Mo1 C2 116.34(11)
C7 Mo1 C2 149.14(12)
C10 Mo1 C2 88.48(12)
C5 Mo1 C2 59.15(11)
C11 Mo1 C2 116.00(11)
C4 Mo1 C2 58.54(12)
C1 Mo1 C2 35.22(10)
C13 Mo1 C2 105.54(10)
C3 Mo1 C2 34.70(11)
C14 N1 C15 125.6(2)
C14 N1 C19 119.0(2)
C15 N1 C19 112.5(2)
C8 O3 H3A 109.5
C12 O4 H4A 109.5
C24 C20 C21 107.9(3)
C24 C20 Mo2 73.09(17)
C21 C20 Mo2 69.82(18)
C24 C20 H20 126.0
C21 C20 H20 126.0
Mo2 C20 H20 126.0
C20 C21 C22 107.9(3)
C20 C21 Mo2 75.05(19)
C22 C21 Mo2 71.53(17)
C20 C21 H21 125.8
C22 C21 H21 125.8
Mo2 C21 H21 125.8
C21 C22 C23 107.6(3)
C21 C22 Mo2 72.58(18)
C23 C22 Mo2 73.34(18)
C21 C22 H22 126.0
C23 C22 H22 126.0
Mo2 C22 H22 126.0
C24 C23 C22 107.5(3)
C24 C23 Mo2 74.67(17)
C22 C23 Mo2 70.81(17)
C24 C23 H23 126.0
C22 C23 H23 126.0
Mo2 C23 H23 126.0
C20 C24 C23 109.1(3)
C20 C24 Mo2 72.75(18)
C23 C24 Mo2 70.57(16)
C20 C24 H24 125.4
C23 C24 H24 125.4
Mo2 C24 H24 125.4
O6 C25 Mo2 176.5(3)
O7 C26 Mo2 177.3(3)
O8 C27 C28 110.0(3)
O8 C27 H27A 109.7
C28 C27 H27A 109.7
O8 C27 H27B 109.7
C28 C27 H27B 109.7
H27A C27 H27B 108.2
C29 C28 C27 124.9(3)
C29 C28 H28 121(2)
C27 C28 H28 113(2)
C28 C29 C30 138.9(3)
C28 C29 Mo2 145.2(3)
C30 C29 Mo2 75.83(19)
C29 C30 C32 112.2(3)
C29 C30 C31A 113.2(7)
C32 C30 C31A 134.5(8)
C29 C30 C31B 125.8(8)
C32 C30 C31B 121.9(8)
C31A C30 C31B 13.3(14)
C29 C30 Mo2 67.55(18)
C32 C30 Mo2 73.94(17)
C31A C30 Mo2 126.6(12)
C31B C30 Mo2 124.2(11)
O9A C31A C30 118.7(19)
O9A C31A H31A 107.6
C30 C31A H31A 107.6
O9A C31A H31B 107.6
C30 C31A H31B 107.6
H31A C31A H31B 107.1
O9B C31B C30 109.4(19)
O9B C31B H31C 109.8
C30 C31B H31C 109.8
O9B C31B H31D 109.8
C30 C31B H31D 109.8
H31C C31B H31D 108.2
C30 C32 C33 121.8(3)
C30 C32 Mo2 70.35(16)
C33 C32 Mo2 125.9(2)
C30 C32 H32 117.2(19)
C33 C32 H32 113.8(19)
Mo2 C32 H32 99.5(18)
O10 C33 N2 120.4(3)
O10 C33 C32 120.7(3)
N2 C33 C32 118.8(3)
N2 C34 C35 109.9(3)
N2 C34 H34A 109.7
C35 C34 H34A 109.7
N2 C34 H34B 109.7
C35 C34 H34B 109.7
H34A C34 H34B 108.2
C34 C35 C36 110.7(3)
C34 C35 H35A 109.5
C36 C35 H35A 109.5
C34 C35 H35B 109.5
C36 C35 H35B 109.5
H35A C35 H35B 108.1
C37 C36 C35 110.5(3)
C37 C36 H36A 109.5
C35 C36 H36A 109.5
C37 C36 H36B 109.5
C35 C36 H36B 109.5
H36A C36 H36B 108.1
C36 C37 C38 112.1(4)
C36 C37 H37A 109.2
C38 C37 H37A 109.2
C36 C37 H37B 109.2
C38 C37 H37B 109.2
H37A C37 H37B 107.9
N2 C38 C37 109.8(3)
N2 C38 H38A 109.7
C37 C38 H38A 109.7
N2 C38 H38B 109.7
C37 C38 H38B 109.7
H38A C38 H38B 108.2
C26 Mo2 C25 80.22(12)
C26 Mo2 C29 81.04(13)
C25 Mo2 C29 122.05(12)
C26 Mo2 C22 97.33(13)
C25 Mo2 C22 94.65(12)
C29 Mo2 C22 141.98(12)
C26 Mo2 C30 87.28(13)
C25 Mo2 C30 88.17(12)
C29 Mo2 C30 36.62(11)
C22 Mo2 C30 174.94(12)
C26 Mo2 C21 132.07(14)
C25 Mo2 C21 91.63(13)
C29 Mo2 C21 138.64(13)
C22 Mo2 C21 35.88(12)
C30 Mo2 C21 139.99(12)
C26 Mo2 C23 88.92(11)
C25 Mo2 C23 127.52(12)
C29 Mo2 C23 106.28(11)
C22 Mo2 C23 35.85(11)
C30 Mo2 C23 142.79(11)
C21 Mo2 C23 59.27(11)
C26 Mo2 C32 120.23(12)
C25 Mo2 C32 81.59(12)
C29 Mo2 C32 62.48(11)
C22 Mo2 C32 140.62(11)
C30 Mo2 C32 35.71(10)
C21 Mo2 C32 104.78(11)
C23 Mo2 C32 143.80(11)
C26 Mo2 C20 146.82(12)
C25 Mo2 C20 121.14(14)
C29 Mo2 C20 103.53(12)
C22 Mo2 C20 58.72(12)
C30 Mo2 C20 116.21(12)
C21 Mo2 C20 35.14(13)
C23 Mo2 C20 58.08(12)
C32 Mo2 C20 89.72(11)
C26 Mo2 C24 115.18(11)
C25 Mo2 C24 149.23(13)
C29 Mo2 C24 87.69(12)
C22 Mo2 C24 58.41(12)
C30 Mo2 C24 117.69(11)
C21 Mo2 C24 58.01(13)
C23 Mo2 C24 34.76(11)
C32 Mo2 C24 109.12(11)
C20 Mo2 C24 34.16(12)
C33 N2 C38 126.5(3)
C33 N2 C34 119.9(3)
C38 N2 C34 113.6(3)
C27 O8 H8 109.5
C31A O9A H9A 109.5
C31B O9B H9B 109.5

loop_
_geom_bond_atom_site_label_1
_geom_bond_atom_site_label_2
_geom_bond_distance
C1 C5 1.419(4)
C1 C2 1.423(4)
C1 Mo1 2.321(3)
C1 H1 1.0000
C2 C3 1.417(5)
C2 Mo1 2.377(3)
C2 H2 1.0000
C3 C4 1.406(5)
C3 Mo1 2.374(3)
C3 H3 1.0000
C4 C5 1.428(5)
C4 Mo1 2.316(3)
C4 H4 1.0000
C5 Mo1 2.296(3)
C5 H5 1.0000
C6 O1 1.169(3)
C6 Mo1 1.953(3)
C7 O2 1.145(4)
C7 Mo1 2.003(3)
C8 O3 1.438(4)
C8 C9 1.493(4)
C8 H8A 0.9900
C8 H8B 0.9900
C9 C10 1.337(4)
C9 H9 1.06(3)
C10 C11 1.407(4)
C10 Mo1 2.181(3)
C11 C13 1.418(4)
C11 C12 1.523(4)
C11 Mo1 2.300(3)
C12 O4 1.424(4)
C12 H12A 0.9900
C12 H12B 0.9900
C13 C14 1.492(4)
C13 Mo1 2.352(3)
C13 H13 1.00(3)
C14 O5 1.235(4)
C14 N1 1.366(4)
C15 N1 1.463(4)
C15 C16 1.522(5)
C15 H15A 0.9900
C15 H15B 0.9900
C16 C17 1.521(5)
C16 H16A 0.9900
C16 H16B 0.9900
C17 C18 1.523(5)
C17 H17A 0.9900
C17 H17B 0.9900
C18 C19 1.506(5)
C18 H18A 0.9900
C18 H18B 0.9900
C19 N1 1.468(3)
C19 H19A 0.9900
C19 H19B 0.9900
O3 H3A 0.8400
O4 H4A 0.8400
C20 C24 1.395(5)
C20 C21 1.414(5)
C20 Mo2 2.373(3)
C20 H20 1.0000
C21 C22 1.416(5)
C21 Mo2 2.305(3)
C21 H21 1.0000
C22 C23 1.421(4)
C22 Mo2 2.292(3)
C22 H22 1.0000
C23 C24 1.405(4)
C23 Mo2 2.325(3)
C23 H23 1.0000
C24 Mo2 2.377(3)
C24 H24 1.0000
C25 O6 1.137(4)
C25 Mo2 2.001(3)
C26 O7 1.151(3)
C26 Mo2 1.975(3)
C27 O8 1.437(4)
C27 C28 1.491(5)
C27 H27A 0.9900
C27 H27B 0.9900
C28 C29 1.326(5)
C28 H28 0.88(3)
C29 C30 1.411(4)
C29 Mo2 2.185(3)
C30 C32 1.421(4)
C30 C31A 1.48(3)
C30 C31B 1.56(3)
C30 Mo2 2.293(3)
C31A O9A 1.41(2)
C31A H31A 0.9900
C31A H31B 0.9900
C31B O9B 1.37(3)
C31B H31C 0.9900
C31B H31D 0.9900
C32 C33 1.495(4)
C32 Mo2 2.340(3)
C32 H32 0.92(3)
C33 O10 1.239(4)
C33 N2 1.335(4)
C34 N2 1.474(4)
C34 C35 1.530(5)
C34 H34A 0.9900
C34 H34B 0.9900
C35 C36 1.532(6)
C35 H35A 0.9900
C35 H35B 0.9900
C36 C37 1.519(5)
C36 H36A 0.9900
C36 H36B 0.9900
C37 C38 1.519(6)
C37 H37A 0.9900
C37 H37B 0.9900
C38 N2 1.453(4)
C38 H38A 0.9900
C38 H38B 0.9900
O8 H8 0.8400
O9A H9A 0.8400
O9B H9B 0.8400

loop_
_geom_hbond_atom_site_label_D
_geom_hbond_atom_site_label_H
_geom_hbond_atom_site_label_A
_geom_hbond_distance_DH
_geom_hbond_distance_HA
_geom_hbond_distance_DA
_geom_hbond_angle_DHA
_geom_hbond_site_symmetry_A
O3 H3A O4 0.84 1.93 2.729(3) 160 3_565
O4 H4A O9A 0.84 1.92 2.746(4) 167.0 4_655
O8 H8 O3 0.84 2.05 2.811(3) 150 4_654
O9A H9A O10 0.84 2.07 2.766(5) 139 .
O9B H9B O10 0.84 2.08 2.708(5) 131 .

loop_
_geom_torsion_atom_site_label_1
_geom_torsion_atom_site_label_2
_geom_torsion_atom_site_label_3
_geom_torsion_atom_site_label_4
_geom_torsion
C5 C1 C2 C3 0.1(3)
Mo1 C1 C2 C3 63.6(2)
C5 C1 C2 Mo1 -63.5(2)
C1 C2 C3 C4 -0.6(3)
Mo1 C2 C3 C4 61.4(2)
C1 C2 C3 Mo1 -62.0(2)
C2 C3 C4 C5 0.9(3)
Mo1 C3 C4 C5 63.9(2)
C2 C3 C4 Mo1 -63.0(2)
C2 C1 C5 C4 0.4(3)
Mo1 C1 C5 C4 -65.2(2)
C2 C1 C5 Mo1 65.7(2)
C3 C4 C5 C1 -0.8(3)
Mo1 C4 C5 C1 65.4(2)
C3 C4 C5 Mo1 -66.3(2)
O3 C8 C9 C10 -116.7(3)
C8 C9 C10 C11 -167.1(3)
C8 C9 C10 Mo1 0.1(6)
C9 C10 C11 C13 -128.1(4)
Mo1 C10 C11 C13 59.5(2)
C9 C10 C11 C12 55.0(5)
Mo1 C10 C11 C12 -117.4(3)
C9 C10 C11 Mo1 172.4(4)
C10 C11 C12 O4 -89.3(3)
C13 C11 C12 O4 94.2(3)
Mo1 C11 C12 O4 -169.85(18)
C10 C11 C13 C14 -172.9(3)
C12 C11 C13 C14 3.7(5)
Mo1 C11 C13 C14 -117.3(3)
C10 C11 C13 Mo1 -55.6(2)
C12 C11 C13 Mo1 121.0(3)
C11 C13 C14 O5 13.0(5)
Mo1 C13 C14 O5 -73.3(4)
C11 C13 C14 N1 -163.9(3)
Mo1 C13 C14 N1 109.8(3)
N1 C15 C16 C17 -55.1(3)
C15 C16 C17 C18 52.5(4)
C16 C17 C18 C19 -52.4(4)
C17 C18 C19 N1 55.7(3)
O1 C6 Mo1 C7 -151(5)
O1 C6 Mo1 C10 85(5)
O1 C6 Mo1 C5 -56(5)
O1 C6 Mo1 C11 120(5)
O1 C6 Mo1 C4 -68(5)
O1 C6 Mo1 C1 -20(5)
O1 C6 Mo1 C13 133(5)
O1 C6 Mo1 C3 -22(5)
O1 C6 Mo1 C2 2(5)
O2 C7 Mo1 C6 85(4)
O2 C7 Mo1 C10 155(4)
O2 C7 Mo1 C5 -9(4)
O2 C7 Mo1 C11 173(4)
O2 C7 Mo1 C4 -45(4)
O2 C7 Mo1 C1 4(4)
O2 C7 Mo1 C13 -152(4)
O2 C7 Mo1 C3 -67(4)
O2 C7 Mo1 C2 -43(4)
C9 C10 Mo1 C6 -69.3(4)
C11 C10 Mo1 C6 102.07(18)
C9 C10 Mo1 C7 -141.5(4)
C11 C10 Mo1 C7 29.9(2)
C9 C10 Mo1 C5 13.8(5)
C11 C10 Mo1 C5 -174.80(17)
C9 C10 Mo1 C11 -171.4(5)
C9 C10 Mo1 C4 73.2(4)
C11 C10 Mo1 C4 -115.4(2)
C9 C10 Mo1 C1 16.1(4)
C11 C10 Mo1 C1 -172.52(16)
C9 C10 Mo1 C13 156.3(4)
C11 C10 Mo1 C13 -32.31(16)
C9 C10 Mo1 C3 76.9(4)
C11 C10 Mo1 C3 -111.75(18)
C9 C10 Mo1 C2 47.9(4)
C11 C10 Mo1 C2 -140.68(17)
C1 C5 Mo1 C6 81.24(19)
C4 C5 Mo1 C6 -164.0(2)
C1 C5 Mo1 C7 162.69(18)
C4 C5 Mo1 C7 -82.6(2)
C1 C5 Mo1 C10 3.8(3)
C4 C5 Mo1 C10 118.5(2)
C1 C5 Mo1 C11 -35.9(13)
C4 C5 Mo1 C11 78.9(13)
C1 C5 Mo1 C4 -114.8(3)
C4 C5 Mo1 C1 114.8(3)
C1 C5 Mo1 C13 -110.6(2)
C4 C5 Mo1 C13 4.2(3)
C1 C5 Mo1 C3 -77.7(2)
C4 C5 Mo1 C3 37.02(19)
C1 C5 Mo1 C2 -37.01(17)
C4 C5 Mo1 C2 77.7(2)
C10 C11 Mo1 C6 -73.63(18)
C13 C11 Mo1 C6 161.39(18)
C12 C11 Mo1 C6 36.5(2)
C10 C11 Mo1 C7 -154.73(18)
C13 C11 Mo1 C7 80.29(18)
C12 C11 Mo1 C7 -44.6(2)
C13 C11 Mo1 C10 -125.0(2)
C12 C11 Mo1 C10 110.2(3)
C10 C11 Mo1 C5 43.7(13)
C13 C11 Mo1 C5 -81.3(13)
C12 C11 Mo1 C5 153.9(12)
C10 C11 Mo1 C4 116.3(2)
C13 C11 Mo1 C4 -8.7(3)
C12 C11 Mo1 C4 -133.5(2)
C10 C11 Mo1 C1 11.4(2)
C13 C11 Mo1 C1 -113.62(19)
C12 C11 Mo1 C1 121.5(2)
C10 C11 Mo1 C13 125.0(2)
C12 C11 Mo1 C13 -124.9(3)
C10 C11 Mo1 C3 83.80(19)
C13 C11 Mo1 C3 -41.2(2)
C12 C11 Mo1 C3 -166.0(2)
C10 C11 Mo1 C2 44.8(2)
C13 C11 Mo1 C2 -80.17(18)
C12 C11 Mo1 C2 155.0(2)
C3 C4 Mo1 C6 136.27(19)
C5 C4 Mo1 C6 20.6(3)
C3 C4 Mo1 C7 -144.7(2)
C5 C4 Mo1 C7 99.6(2)
C3 C4 Mo1 C10 6.1(3)
C5 C4 Mo1 C10 -109.6(2)
C3 C4 Mo1 C5 115.7(3)
C3 C4 Mo1 C11 -56.5(3)
C5 C4 Mo1 C11 -172.13(19)
C3 C4 Mo1 C1 77.5(2)
C5 C4 Mo1 C1 -38.18(18)
C3 C4 Mo1 C13 -61.7(2)
C5 C4 Mo1 C13 -177.40(18)
C5 C4 Mo1 C3 -115.7(3)
C3 C4 Mo1 C2 36.10(18)
C5 C4 Mo1 C2 -79.6(2)
C5 C1 Mo1 C6 -99.6(2)
C2 C1 Mo1 C6 144.0(2)
C5 C1 Mo1 C7 -22.7(2)
C2 C1 Mo1 C7 -139.1(2)
C5 C1 Mo1 C10 -177.49(18)
C2 C1 Mo1 C10 66.1(2)
C2 C1 Mo1 C5 -116.4(3)
C5 C1 Mo1 C11 175.57(17)
C2 C1 Mo1 C11 59.2(2)
C5 C1 Mo1 C4 38.47(19)
C2 C1 Mo1 C4 -77.9(2)
C5 C1 Mo1 C13 118.4(2)
C2 C1 Mo1 C13 2.0(3)
C5 C1 Mo1 C3 79.5(2)
C2 C1 Mo1 C3 -36.89(19)
C5 C1 Mo1 C2 116.4(3)
C11 C13 Mo1 C6 -21.9(2)
C14 C13 Mo1 C6 94.4(3)
C11 C13 Mo1 C7 -97.04(18)
C14 C13 Mo1 C7 19.3(2)
C11 C13 Mo1 C10 33.21(17)
C14 C13 Mo1 C10 149.6(3)
C11 C13 Mo1 C5 171.92(19)
C14 C13 Mo1 C5 -71.7(3)
C14 C13 Mo1 C11 116.4(3)
C11 C13 Mo1 C4 174.49(17)
C14 C13 Mo1 C4 -69.1(3)
C11 C13 Mo1 C1 112.0(2)
C14 C13 Mo1 C1 -131.6(2)
C11 C13 Mo1 C3 144.27(18)
C14 C13 Mo1 C3 -99.4(2)
C11 C13 Mo1 C2 113.19(18)
C14 C13 Mo1 C2 -130.4(2)
C4 C3 Mo1 C6 -78.9(3)
C2 C3 Mo1 C6 39.1(3)
C4 C3 Mo1 C7 41.0(2)
C2 C3 Mo1 C7 159.04(19)
C4 C3 Mo1 C10 -176.17(18)
C2 C3 Mo1 C10 -58.1(2)
C4 C3 Mo1 C5 -38.33(18)
C2 C3 Mo1 C5 79.7(2)
C4 C3 Mo1 C11 145.32(18)
C2 C3 Mo1 C11 -96.7(2)
C2 C3 Mo1 C4 118.0(3)
C4 C3 Mo1 C1 -80.6(2)
C2 C3 Mo1 C1 37.46(19)
C4 C3 Mo1 C13 122.85(19)
C2 C3 Mo1 C13 -119.1(2)
C4 C3 Mo1 C2 -118.0(3)
C3 C2 Mo1 C6 -157.2(2)
C1 C2 Mo1 C6 -40.9(2)
C3 C2 Mo1 C7 -37.9(3)
C1 C2 Mo1 C7 78.4(3)
C3 C2 Mo1 C10 126.2(2)
C1 C2 Mo1 C10 -117.5(2)
C3 C2 Mo1 C5 -78.7(2)
C1 C2 Mo1 C5 37.62(18)
C3 C2 Mo1 C11 101.4(2)
C1 C2 Mo1 C11 -142.27(18)
C3 C2 Mo1 C4 -36.3(2)
C1 C2 Mo1 C4 80.0(2)
C3 C2 Mo1 C1 -116.3(3)
C3 C2 Mo1 C13 65.0(2)
C1 C2 Mo1 C13 -178.68(18)
C1 C2 Mo1 C3 116.3(3)
O5 C14 N1 C15 161.9(3)
C13 C14 N1 C15 -21.2(5)
O5 C14 N1 C19 2.4(5)
C13 C14 N1 C19 179.4(3)
C16 C15 N1 C14 -101.3(3)
C16 C15 N1 C19 59.3(3)
C18 C19 N1 C14 101.7(3)
C18 C19 N1 C15 -60.3(3)
C24 C20 C21 C22 -0.9(4)
Mo2 C20 C21 C22 -64.5(2)
C24 C20 C21 Mo2 63.6(2)
C20 C21 C22 C23 1.3(4)
Mo2 C21 C22 C23 -65.5(2)
C20 C21 C22 Mo2 66.8(2)
C21 C22 C23 C24 -1.2(3)
Mo2 C22 C23 C24 -66.2(2)
C21 C22 C23 Mo2 65.0(2)
C21 C20 C24 C23 0.1(4)
Mo2 C20 C24 C23 61.6(2)
C21 C20 C24 Mo2 -61.5(2)
C22 C23 C24 C20 0.7(3)
Mo2 C23 C24 C20 -63.0(2)
C22 C23 C24 Mo2 63.7(2)
O8 C27 C28 C29 111.1(3)
C27 C28 C29 C30 175.2(3)
C27 C28 C29 Mo2 -2.2(6)
C28 C29 C30 C32 121.0(4)
Mo2 C29 C30 C32 -60.5(2)
C28 C29 C30 C31A -56.8(13)
Mo2 C29 C30 C31A 121.6(13)
C28 C29 C30 C31B -61.6(14)
Mo2 C29 C30 C31B 116.9(13)
C28 C29 C30 Mo2 -178.4(4)
C29 C30 C31A O9A -127.8(13)
C32 C30 C31A O9A 55(3)
C31B C30 C31A O9A 35(8)
Mo2 C30 C31A O9A -49.3(19)
C29 C30 C31B O9B 111.5(12)
C32 C30 C31B O9B -71.4(16)
C31A C30 C31B O9B 92(10)
Mo2 C30 C31B O9B -163.0(8)
C29 C30 C32 C33 177.6(3)
C31A C30 C32 C33 -5.2(17)
C31B C30 C32 C33 0.1(13)
Mo2 C30 C32 C33 120.7(3)
C29 C30 C32 Mo2 56.8(2)
C31A C30 C32 Mo2 -125.9(16)
C31B C30 C32 Mo2 -120.7(13)
C30 C32 C33 O10 -2.4(5)
Mo2 C32 C33 O10 85.4(4)
C30 C32 C33 N2 177.0(3)
Mo2 C32 C33 N2 -95.3(3)
N2 C34 C35 C36 -55.0(4)
C34 C35 C36 C37 52.9(4)
C35 C36 C37 C38 -53.1(4)
C36 C37 C38 N2 55.1(4)
O7 C26 Mo2 C25 122(7)
O7 C26 Mo2 C29 -113(7)
O7 C26 Mo2 C22 28(7)
O7 C26 Mo2 C30 -149(7)
O7 C26 Mo2 C21 39(7)
O7 C26 Mo2 C23 -6(7)
O7 C26 Mo2 C32 -164(7)
O7 C26 Mo2 C20 -12(7)
O7 C26 Mo2 C24 -30(7)
O6 C25 Mo2 C26 -85(5)
O6 C25 Mo2 C29 -157(5)
O6 C25 Mo2 C22 12(5)
O6 C25 Mo2 C30 -172(5)
O6 C25 Mo2 C21 48(5)
O6 C25 Mo2 C23 -4(5)
O6 C25 Mo2 C32 153(5)
O6 C25 Mo2 C20 68(5)
O6 C25 Mo2 C24 39(5)
C28 C29 Mo2 C26 80.6(4)
C30 C29 Mo2 C26 -97.56(18)
C28 C29 Mo2 C25 153.1(4)
C30 C29 Mo2 C25 -25.1(2)
C28 C29 Mo2 C22 -9.8(5)
C30 C29 Mo2 C22 171.97(19)
C28 C29 Mo2 C30 178.2(5)
C28 C29 Mo2 C21 -67.3(4)
C30 C29 Mo2 C21 114.5(2)
C28 C29 Mo2 C23 -5.6(4)
C30 C29 Mo2 C23 176.22(16)
C28 C29 Mo2 C32 -148.3(4)
C30 C29 Mo2 C32 33.50(16)
C28 C29 Mo2 C20 -65.8(4)
C30 C29 Mo2 C20 115.98(18)
C28 C29 Mo2 C24 -35.3(4)
C30 C29 Mo2 C24 146.50(18)
C21 C22 Mo2 C26 167.1(2)
C23 C22 Mo2 C26 -77.8(2)
C21 C22 Mo2 C25 86.3(2)
C23 C22 Mo2 C25 -158.6(2)
C21 C22 Mo2 C29 -108.1(2)
C23 C22 Mo2 C29 7.0(3)
C21 C22 Mo2 C30 -37.4(14)
C23 C22 Mo2 C30 77.7(14)
C23 C22 Mo2 C21 115.1(3)
C21 C22 Mo2 C23 -115.1(3)
C21 C22 Mo2 C32 3.9(3)
C23 C22 Mo2 C32 119.1(2)
C21 C22 Mo2 C20 -37.6(2)
C23 C22 Mo2 C20 77.6(2)
C21 C22 Mo2 C24 -77.8(2)
C23 C22 Mo2 C24 37.28(18)
C29 C30 Mo2 C26 78.61(18)
C32 C30 Mo2 C26 -158.38(18)
C31A C30 Mo2 C26 -24.4(9)
C31B C30 Mo2 C26 -40.4(9)
C29 C30 Mo2 C25 158.90(19)
C32 C30 Mo2 C25 -78.09(18)
C31A C30 Mo2 C25 55.9(9)
C31B C30 Mo2 C25 39.9(9)
C32 C30 Mo2 C29 123.0(2)
C31A C30 Mo2 C29 -103.0(9)
C31B C30 Mo2 C29 -119.0(10)
C29 C30 Mo2 C22 -77.1(13)
C32 C30 Mo2 C22 45.9(14)
C31A C30 Mo2 C22 180(22)
C31B C30 Mo2 C22 163.9(15)
C29 C30 Mo2 C21 -110.7(2)
C32 C30 Mo2 C21 12.3(3)
C31A C30 Mo2 C21 146.3(9)
C31B C30 Mo2 C21 130.3(9)
C29 C30 Mo2 C23 -6.0(3)
C32 C30 Mo2 C23 117.0(2)
C31A C30 Mo2 C23 -109.0(9)
C31B C30 Mo2 C23 -125.0(9)
C29 C30 Mo2 C32 -123.0(2)
C31A C30 Mo2 C32 134.0(9)
C31B C30 Mo2 C32 118.0(10)
C29 C30 Mo2 C20 -77.0(2)
C32 C30 Mo2 C20 46.0(2)
C31A C30 Mo2 C20 -179.9(9)
C31B C30 Mo2 C20 164.0(9)
C29 C30 Mo2 C24 -38.5(2)
C32 C30 Mo2 C24 84.48(19)
C31A C30 Mo2 C24 -141.5(9)
C31B C30 Mo2 C24 -157.5(9)
C20 C21 Mo2 C26 -132.6(2)
C22 C21 Mo2 C26 -17.4(3)
C20 C21 Mo2 C25 149.2(2)
C22 C21 Mo2 C25 -95.7(2)
C20 C21 Mo2 C29 2.5(3)
C22 C21 Mo2 C29 117.6(2)
C20 C21 Mo2 C22 -115.2(3)
C20 C21 Mo2 C30 60.1(3)
C22 C21 Mo2 C30 175.22(19)
C20 C21 Mo2 C23 -77.1(2)
C22 C21 Mo2 C23 38.10(19)
C20 C21 Mo2 C32 67.4(2)
C22 C21 Mo2 C32 -177.41(19)
C22 C21 Mo2 C20 115.2(3)
C20 C21 Mo2 C24 -36.1(2)
C22 C21 Mo2 C24 79.0(2)
C24 C23 Mo2 C26 -140.7(2)
C22 C23 Mo2 C26 104.1(2)
C24 C23 Mo2 C25 142.5(2)
C22 C23 Mo2 C25 27.4(3)
C24 C23 Mo2 C29 -60.4(2)
C22 C23 Mo2 C29 -175.53(19)
C24 C23 Mo2 C22 115.2(3)
C24 C23 Mo2 C30 -56.6(3)
C22 C23 Mo2 C30 -171.8(2)
C24 C23 Mo2 C21 77.0(2)
C22 C23 Mo2 C21 -38.1(2)
C24 C23 Mo2 C32 5.1(3)
C22 C23 Mo2 C32 -110.1(2)
C24 C23 Mo2 C20 35.7(2)
C22 C23 Mo2 C20 -79.5(2)
C22 C23 Mo2 C24 -115.2(3)
C30 C32 Mo2 C26 25.2(2)
C33 C32 Mo2 C26 -90.4(3)
C30 C32 Mo2 C25 98.65(19)
C33 C32 Mo2 C25 -17.0(3)
C30 C32 Mo2 C29 -34.34(17)
C33 C32 Mo2 C29 -149.9(3)
C30 C32 Mo2 C22 -174.27(19)
C33 C32 Mo2 C22 70.1(3)
C33 C32 Mo2 C30 -115.6(3)
C30 C32 Mo2 C21 -171.88(18)
C33 C32 Mo2 C21 72.5(3)
C30 C32 Mo2 C23 -114.2(2)
C33 C32 Mo2 C23 130.2(3)
C30 C32 Mo2 C20 -139.78(19)
C33 C32 Mo2 C20 104.6(3)
C30 C32 Mo2 C24 -111.12(19)
C33 C32 Mo2 C24 133.3(3)
C24 C20 Mo2 C26 -29.7(4)
C21 C20 Mo2 C26 87.4(3)
C24 C20 Mo2 C25 -153.8(2)
C21 C20 Mo2 C25 -36.8(2)
C24 C20 Mo2 C29 64.6(2)
C21 C20 Mo2 C29 -178.3(2)
C24 C20 Mo2 C22 -78.7(2)
C21 C20 Mo2 C22 38.37(19)
C24 C20 Mo2 C30 101.3(2)
C21 C20 Mo2 C30 -141.61(19)
C24 C20 Mo2 C21 -117.0(3)
C24 C20 Mo2 C23 -36.3(2)
C21 C20 Mo2 C23 80.7(2)
C24 C20 Mo2 C32 126.2(2)
C21 C20 Mo2 C32 -116.8(2)
C21 C20 Mo2 C24 117.0(3)
C20 C24 Mo2 C26 162.6(2)
C23 C24 Mo2 C26 44.4(2)
C20 C24 Mo2 C25 47.6(3)
C23 C24 Mo2 C25 -70.6(3)
C20 C24 Mo2 C29 -118.4(2)
C23 C24 Mo2 C29 123.4(2)
C20 C24 Mo2 C22 79.7(2)
C23 C24 Mo2 C22 -38.5(2)
C20 C24 Mo2 C30 -96.6(2)
C23 C24 Mo2 C30 145.22(19)
C20 C24 Mo2 C21 37.2(2)
C23 C24 Mo2 C21 -81.0(2)
C20 C24 Mo2 C23 118.2(3)
C20 C24 Mo2 C32 -58.7(2)
C23 C24 Mo2 C32 -176.83(19)
C23 C24 Mo2 C20 -118.2(3)
O10 C33 N2 C38 -175.7(4)
C32 C33 N2 C38 5.0(5)
O10 C33 N2 C34 7.5(5)
C32 C33 N2 C34 -171.9(3)
C37 C38 N2 C33 124.2(4)
C37 C38 N2 C34 -58.7(4)
C35 C34 N2 C33 -123.5(4)
C35 C34 N2 C38 59.3(4)
